data_7209796
loop_
_publ_author_name
'Owczarzak, Anita M.'
'Kourkoumelis, Nikolaos'
'Hadjikakou, Sotiris K.'
'Kubicki, Maciej'

_publ_section_title
;
 The impact of the anion size on the crystal packing in
 2-mercaptopyrimidine halides; isostructurality and polymorphism
;
_journal_issue 18
_journal_name_full CrystEngComm
_journal_page_first 3607
_journal_paper_doi 10.1039/c3ce40240a
_journal_volume 15
_journal_year 2013
_chemical_formula_sum 'C4 H4 N2 S'
_chemical_formula_weight 112.15
_chemical_name_systematic
;
?
;
_space_group_IT_number 14
_symmetry_cell_setting monoclinic
_symmetry_space_group_name_Hall '-P 2ybc'
_symmetry_space_group_name_H-M 'P 1 21/c 1'
_atom_sites_solution_hydrogens geom
_atom_sites_solution_primary direct
_atom_sites_solution_secondary difmap
_audit_creation_method SHELXL-97
_cell_angle_alpha 90.00
_cell_angle_beta 101.296(9)
_cell_angle_gamma 90.00
_cell_formula_units_Z 8
_cell_length_a 4.1280(4)
_cell_length_b 29.664(3)
_cell_length_c 8.0200(7)
_cell_measurement_reflns_used 2835
_cell_measurement_temperature 130(1)
_cell_measurement_theta_max 76.0808
_cell_measurement_theta_min 2.9769
_cell_volume 963.05(16)
_computing_cell_refinement 'CrysAlis Pro (Oxford Diffraction (2009))'
_computing_data_collection 'CrysAlis Pro (Oxford Diffraction (2009))'
_computing_data_reduction 'CrysAlis Pro (Oxford Diffraction (2009))'
_computing_molecular_graphics 'Stereochemical Workstation (Siemens, 1989)'
_computing_publication_material 'SHELXL-97 (Sheldrick, 2008)'
_computing_structure_refinement 'SHELXL-97 (Sheldrick, 2008)'
_computing_structure_solution 'SIR92 (Altomare et al., 1993)'
_diffrn_ambient_temperature 130(1)
_diffrn_detector_area_resol_mean 10.5357
_diffrn_measured_fraction_theta_full 0.997
_diffrn_measured_fraction_theta_max 0.997
_diffrn_measurement_device_type 'SuperNova, Single source at offset), Atlas'
_diffrn_measurement_method '\w scans'
_diffrn_radiation_monochromator mirror
_diffrn_radiation_source 'SuperNova (Cu) X-ray Source'
_diffrn_radiation_type 'Cu K\a'
_diffrn_radiation_wavelength 1.5418
_diffrn_reflns_av_R_equivalents 0.0327
_diffrn_reflns_av_sigmaI/netI 0.0243
_diffrn_reflns_limit_h_max 3
_diffrn_reflns_limit_h_min -5
_diffrn_reflns_limit_k_max 35
_diffrn_reflns_limit_k_min -36
_diffrn_reflns_limit_l_max 9
_diffrn_reflns_limit_l_min -6
_diffrn_reflns_number 5463
_diffrn_reflns_theta_full 70.00
_diffrn_reflns_theta_max 70.00
_diffrn_reflns_theta_min 2.98
_exptl_absorpt_coefficient_mu 4.717
_exptl_absorpt_correction_T_max 1.00000
_exptl_absorpt_correction_T_min 0.48682
_exptl_absorpt_correction_type multi-scan
_exptl_absorpt_process_details
;
CrysAlisPro, Agilent Technologies,
Version 1.171.35.21 (release 20-01-2012 CrysAlis171 .NET)
(compiled Jan 23 2012,18:06:46)
Empirical absorption correction using spherical harmonics,
implemented in SCALE3 ABSPACK scaling algorithm.
;
_exptl_crystal_colour yellow
_exptl_crystal_density_diffrn 1.547
_exptl_crystal_density_method 'not measured'
_exptl_crystal_description needle
_exptl_crystal_F_000 464
_exptl_crystal_size_max 0.3
_exptl_crystal_size_mid 0.1
_exptl_crystal_size_min 0.05
_refine_diff_density_max 0.774
_refine_diff_density_min -0.423
_refine_diff_density_rms 0.109
_refine_ls_extinction_method none
_refine_ls_goodness_of_fit_ref 1.147
_refine_ls_hydrogen_treatment mixed
_refine_ls_matrix_type full
_refine_ls_number_parameters 158
_refine_ls_number_reflns 1805
_refine_ls_number_restraints 0
_refine_ls_restrained_S_all 1.147
_refine_ls_R_factor_all 0.0686
_refine_ls_R_factor_gt 0.0658
_refine_ls_shift/su_max 0.000
_refine_ls_shift/su_mean 0.000
_refine_ls_structure_factor_coef Fsqd
_refine_ls_weighting_details 'calc w=1/[\s^2^(Fo^2^)+(0.1021P)^2^+2.6565P] where P=(Fo^2^+2Fc^2^)/3'
_refine_ls_weighting_scheme calc
_refine_ls_wR_factor_gt 0.2012
_refine_ls_wR_factor_ref 0.2028
_reflns_number_gt 1630
_reflns_number_total 1805
_reflns_threshold_expression >2\s(I)
_cod_data_source_file c3ce40240a.txt
_cod_data_source_block 1
_cod_original_sg_symbol_H-M P21/c
_cod_database_code 7209796

loop_
_symmetry_equiv_pos_as_xyz
'x, y, z'
'-x, y+1/2, -z+1/2'
'-x, -y, -z'
'x, -y-1/2, z-1/2'

loop_
_atom_site_label
_atom_site_type_symbol
_atom_site_fract_x
_atom_site_fract_y
_atom_site_fract_z
_atom_site_U_iso_or_equiv
_atom_site_adp_type
_atom_site_occupancy
_atom_site_symmetry_multiplicity
_atom_site_calc_flag
N1A N 0.6951(8) 0.14651(11) 0.1561(4) 0.0235(7) Uani 1 1 d
C2A C 0.5629(9) 0.12257(14) 0.2727(4) 0.0200(8) Uani 1 1 d
S2A S 0.5276(2) 0.06615(3) 0.26488(11) 0.0256(4) Uani 1 1 d
N3A N 0.4578(8) 0.14676(11) 0.3989(4) 0.0213(7) Uani 1 1 d
H3A H 0.381(14) 0.1314(18) 0.480(7) 0.054(16) Uiso 1 1 d
C4A C 0.4751(10) 0.19147(14) 0.4107(5) 0.0237(8) Uani 1 1 d
H4A H 0.412(11) 0.2024(15) 0.498(6) 0.027(12) Uiso 1 1 d
C5A C 0.6006(10) 0.21606(14) 0.2931(5) 0.0250(9) Uani 1 1 d
H5A H 0.610(9) 0.2463(16) 0.298(5) 0.016(10) Uiso 1 1 d
C6A C 0.7073(10) 0.19077(14) 0.1663(5) 0.0243(9) Uani 1 1 d
H6A H 0.807(11) 0.2056(15) 0.085(6) 0.029(12) Uiso 1 1 d
N1B N 0.1592(8) 0.10285(11) 0.6436(4) 0.0226(7) Uani 1 1 d
C2B C 0.0603(9) 0.12732(14) 0.7701(4) 0.0217(8) Uani 1 1 d
S2B S 0.0959(3) 0.18362(3) 0.78224(12) 0.0240(4) Uani 1 1 d
N3B N -0.0749(8) 0.10368(11) 0.8879(4) 0.0217(7) Uani 1 1 d
H3B H -0.140(16) 0.120(2) 0.975(8) 0.067(18) Uiso 1 1 d
C4B C -0.1103(10) 0.05895(14) 0.8839(5) 0.0243(9) Uani 1 1 d
H4B H -0.204(12) 0.0469(16) 0.966(6) 0.036(13) Uiso 1 1 d
C5B C -0.0138(10) 0.03385(14) 0.7575(5) 0.0249(9) Uani 1 1 d
H5B H -0.031(11) 0.0027(18) 0.754(6) 0.030 Uiso 1 1 d
C6B C 0.1219(10) 0.05871(14) 0.6389(5) 0.0244(9) Uani 1 1 d
H6B H 0.189(11) 0.0435(15) 0.548(6) 0.025(11) Uiso 1 1 d

loop_
_atom_site_aniso_label
_atom_site_aniso_U_11
_atom_site_aniso_U_22
_atom_site_aniso_U_33
_atom_site_aniso_U_23
_atom_site_aniso_U_13
_atom_site_aniso_U_12
N1A 0.0256(17) 0.0311(17) 0.0161(16) 0.0017(12) 0.0093(13) 0.0018(13)
C2A 0.0115(17) 0.039(2) 0.0084(17) 0.0002(13) -0.0010(13) 0.0021(14)
S2A 0.0319(6) 0.0284(6) 0.0193(6) -0.0008(3) 0.0120(4) -0.0009(4)
N3A 0.0237(17) 0.0305(17) 0.0115(15) 0.0009(12) 0.0077(13) -0.0005(13)
C4A 0.025(2) 0.035(2) 0.0127(18) -0.0015(15) 0.0064(16) 0.0024(16)
C5A 0.030(2) 0.027(2) 0.0193(19) 0.0002(14) 0.0079(17) 0.0002(16)
C6A 0.023(2) 0.033(2) 0.0163(19) 0.0048(15) 0.0045(16) 0.0010(16)
N1B 0.0230(17) 0.0325(17) 0.0134(15) -0.0010(12) 0.0066(13) 0.0002(13)
C2B 0.0176(18) 0.035(2) 0.0120(17) -0.0007(14) 0.0031(14) -0.0008(15)
S2B 0.0289(6) 0.0274(6) 0.0179(6) -0.0009(3) 0.0098(4) -0.0010(4)
N3B 0.0225(17) 0.0323(17) 0.0116(15) -0.0002(12) 0.0063(13) 0.0005(13)
C4B 0.025(2) 0.034(2) 0.0151(18) 0.0036(15) 0.0084(16) 0.0003(16)
C5B 0.029(2) 0.029(2) 0.0170(19) 0.0013(15) 0.0058(16) -0.0002(16)
C6B 0.026(2) 0.034(2) 0.0155(18) -0.0025(15) 0.0070(16) 0.0010(16)

loop_
_atom_type_symbol
_atom_type_description
_atom_type_scat_dispersion_real
_atom_type_scat_dispersion_imag
_atom_type_scat_source
C C 0.0181 0.0091 'International Tables Vol C Tables 4.2.6.8 and 6.1.1.4'
H H 0.0000 0.0000 'International Tables Vol C Tables 4.2.6.8 and 6.1.1.4'
N N 0.0311 0.0180 'International Tables Vol C Tables 4.2.6.8 and 6.1.1.4'
S S 0.3331 0.5567 'International Tables Vol C Tables 4.2.6.8 and 6.1.1.4'

loop_
_geom_angle_atom_site_label_1
_geom_angle_atom_site_label_2
_geom_angle_atom_site_label_3
_geom_angle
C6A N1A C2A 119.4(3)
N1A C2A N3A 117.1(4)
N1A C2A S2A 122.3(3)
N3A C2A S2A 120.6(3)
C4A N3A C2A 123.4(3)
C4A N3A H3A 118(3)
C2A N3A H3A 118(3)
N3A C4A C5A 120.2(4)
N3A C4A H4A 115(3)
C5A C4A H4A 125(3)
C4A C5A C6A 115.4(4)
C4A C5A H5A 121(2)
C6A C5A H5A 123(2)
N1A C6A C5A 124.4(4)
N1A C6A H6A 116(3)
C5A C6A H6A 120(3)
C6B N1B C2B 119.8(3)
N1B C2B N3B 117.1(4)
N1B C2B S2B 122.3(3)
N3B C2B S2B 120.6(3)
C4B N3B C2B 123.1(3)
C4B N3B H3B 119(4)
C2B N3B H3B 118(4)
N3B C4B C5B 120.6(4)
N3B C4B H4B 116(3)
C5B C4B H4B 123(3)
C4B C5B C6B 115.2(4)
C4B C5B H5B 122(3)
C6B C5B H5B 123(3)
N1B C6B C5B 124.2(4)
N1B C6B H6B 117(3)
C5B C6B H6B 119(3)

loop_
_geom_bond_atom_site_label_1
_geom_bond_atom_site_label_2
_geom_bond_distance
N1A C6A 1.316(5)
N1A C2A 1.370(5)
C2A N3A 1.378(5)
C2A S2A 1.680(4)
N3A C4A 1.331(5)
N3A H3A 0.90(6)
C4A C5A 1.371(5)
C4A H4A 0.86(5)
C5A C6A 1.403(5)
C5A H5A 0.90(5)
C6A H6A 0.95(5)
N1B C6B 1.318(5)
N1B C2B 1.373(5)
C2B N3B 1.379(5)
C2B S2B 1.678(4)
N3B C4B 1.335(5)
N3B H3B 0.93(6)
C4B C5B 1.378(5)
C4B H4B 0.90(5)
C5B C6B 1.404(5)
C5B H5B 0.93(5)
C6B H6B 0.95(4)

loop_
_geom_hbond_atom_site_label_D
_geom_hbond_atom_site_label_H
_geom_hbond_atom_site_label_A
_geom_hbond_distance_DH
_geom_hbond_distance_HA
_geom_hbond_distance_DA
_geom_hbond_angle_DHA
_geom_hbond_site_symmetry_A
N3A H3A N1B 0.90(6) 1.94(6) 2.831(5) 172(5) .
C4A H4A S2B 0.86(5) 2.89(5) 3.635(4) 146(4) .
N3B H3B N1A 0.93(6) 1.89(6) 2.818(5) 173(5) 1_456
C4B H4B S2A 0.90(5) 2.89(5) 3.661(4) 145(4) 1_456
C5A H5A S2B 0.90(5) 2.91(4) 3.621(4) 137(3) 4_665
C5A H5A S2B 0.90(5) 2.96(4) 3.624(4) 132(3) 4_565
C6A H6A S2B 0.95(5) 2.98(5) 3.747(4) 139(3) 1_654
C5B H5B S2A 0.93(5) 2.88(5) 3.631(4) 139(4) 3_556
C5B H5B S2A 0.93(5) 2.94(5) 3.606(4) 130(3) 3_656
C6B H6B S2A 0.95(4) 2.97(4) 3.717(4) 137(3) .
